data_4342097
loop_
_publ_author_name
'Barats-Damatov, Delina'
'Shimon, Linda J. W.'
'Feldman, Yishay'
'Bendikov, Tatyana'
'Neumann, Ronny'

_publ_section_title
;
 Solid-State Crystal-to-Crystal Phase Transitions and Reversible
 Structure-Temperature Behavior of Phosphovanadomolybdic Acid,
 H5PV2Mo10O40.
;
_journal_issue 2
_journal_name_full 'Inorganic chemistry'
_journal_page_first 628
_journal_page_last 634
_journal_paper_doi 10.1021/ic502541b
_journal_volume 54
_journal_year 2015
_chemical_formula_moiety 'H5 Mo10 O40 P V2, 36(H2O)'
_chemical_formula_sum 'H41 Mo10 O76 P V2'
_chemical_formula_weight 2349.58
_chemical_name_systematic
;
 ?
;
_space_group_crystal_system monoclinic
_space_group_IT_number 14
_space_group_name_Hall '-P 2yn'
_space_group_name_H-M_alt 'P 1 21/n 1'
_symmetry_space_group_name_Hall '-P 2yn'
_symmetry_space_group_name_H-M 'P 1 21/n 1'
_audit_creation_method SHELXL-2013
_cell_angle_alpha 90
_cell_angle_beta 90.06(3)
_cell_angle_gamma 90
_cell_formula_units_Z 2
_cell_length_a 12.748(3)
_cell_length_b 12.745(3)
_cell_length_c 18.027(4)
_cell_measurement_reflns_used 12985
_cell_measurement_temperature 120(2)
_cell_measurement_theta_max 27.48
_cell_measurement_theta_min 2.55
_cell_volume 2928.9(12)
_computing_cell_refinement 'Denzo-SMN (Otwinowski & Minor)'
_computing_data_collection 'Collect package (Bruker Nonius)'
_computing_data_reduction 'Denzo-SMN (Otwinowski & Minor)'
_computing_structure_refinement 'SHELXL-2013 (Sheldrick, 2013)'
_computing_structure_solution 'SHELXS-97 (Sheldrick, 1990)'
_diffrn_ambient_temperature 120(2)
_diffrn_measured_fraction_theta_full 0.974
_diffrn_measured_fraction_theta_max 0.975
_diffrn_radiation_type MoK\a
_diffrn_radiation_wavelength 0.71073
_diffrn_reflns_av_R_equivalents 0.0432
_diffrn_reflns_av_unetI/netI 0.0300
_diffrn_reflns_Laue_measured_fraction_full 0.974
_diffrn_reflns_Laue_measured_fraction_max 0.975
_diffrn_reflns_limit_h_max 15
_diffrn_reflns_limit_h_min -15
_diffrn_reflns_limit_k_max 15
_diffrn_reflns_limit_k_min -15
_diffrn_reflns_limit_l_max 22
_diffrn_reflns_limit_l_min -22
_diffrn_reflns_number 21705
_diffrn_reflns_point_group_measured_fraction_full 0.974
_diffrn_reflns_point_group_measured_fraction_max 0.975
_diffrn_reflns_theta_full 25.242
_diffrn_reflns_theta_max 26.363
_diffrn_reflns_theta_min 3.197
_exptl_absorpt_coefficient_mu 2.547
_exptl_absorpt_correction_T_max 0.682
_exptl_absorpt_correction_T_min 0.639
_exptl_absorpt_correction_type multi-scan
_exptl_absorpt_process_details 'Denzo-SMN (Otwinowski & Minor)'
_exptl_crystal_colour orange
_exptl_crystal_density_diffrn 2.664
_exptl_crystal_description piece
_exptl_crystal_F_000 2260
_exptl_crystal_size_max 0.200
_exptl_crystal_size_mid 0.150
_exptl_crystal_size_min 0.150
_refine_diff_density_max 2.027
_refine_diff_density_min -1.440
_refine_diff_density_rms 0.268
_refine_ls_extinction_method none
_refine_ls_goodness_of_fit_ref 1.057
_refine_ls_hydrogen_treatment undef
_refine_ls_matrix_type full
_refine_ls_number_parameters 331
_refine_ls_number_reflns 5848
_refine_ls_number_restraints 48
_refine_ls_restrained_S_all 1.098
_refine_ls_R_factor_all 0.0822
_refine_ls_R_factor_gt 0.0678
_refine_ls_shift/su_max 0.001
_refine_ls_shift/su_mean 0.000
_refine_ls_structure_factor_coef Fsqd
_refine_ls_weighting_details 'w=1/[\s^2^(Fo^2^)+(0.1346P)^2^+18.2029P] where P=(Fo^2^+2Fc^2^)/3'
_refine_ls_weighting_scheme calc
_refine_ls_wR_factor_gt 0.1861
_refine_ls_wR_factor_ref 0.2053
_reflns_Friedel_coverage 0.000
_reflns_number_gt 4653
_reflns_number_total 5848
_reflns_threshold_expression 'I > 2\s(I)'
_cod_data_source_file ic502541b_si_006.cif
_cod_data_source_block n495h
_cod_depositor_comments 'Adding full bibliography for 4342097--4342101.cif.'
_cod_original_cell_volume 2928.9(10)
_cod_database_code 4342097
_shelx_space_group_comment
;
The symmetry employed for this shelxl refinement is uniquely defined
by the following loop, which should always be used as a source of
symmetry information in preference to the above space-group names.
They are only intended as comments.
;
_shelx_estimated_absorpt_t_min 0.630
_shelx_estimated_absorpt_t_max 0.701
_shelxl_version_number 2013-4

loop_
_space_group_symop_operation_xyz
'x, y, z'
'-x+1/2, y+1/2, -z+1/2'
'-x, -y, -z'
'x-1/2, -y-1/2, z-1/2'

loop_
_atom_site_label
_atom_site_type_symbol
_atom_site_fract_x
_atom_site_fract_y
_atom_site_fract_z
_atom_site_U_iso_or_equiv
_atom_site_adp_type
_atom_site_occupancy
_atom_site_site_symmetry_order
_atom_site_calc_flag
_atom_site_refinement_flags_posn
_atom_site_refinement_flags_adp
_atom_site_refinement_flags_occupancy
_atom_site_disorder_assembly
_atom_site_disorder_group
Mo1 Mo 0.95658(6) 0.80840(6) 0.13864(4) 0.0326(2) Uani 0.8333 1 d . . P A 1
Mo2 Mo 0.95633(6) 0.80847(6) -0.13869(4) 0.0327(2) Uani 0.8333 1 d . . P A 1
Mo3 Mo 0.80855(6) 1.04354(6) 0.13858(4) 0.0329(2) Uani 0.8333 1 d . . P A 1
Mo4 Mo 0.80837(6) 1.04356(6) -0.13869(4) 0.0327(2) Uani 0.8333 1 d . . P A 1
Mo5 Mo 1.14693(6) 0.76413(6) -0.00001(5) 0.0327(2) Uani 0.8333 1 d . . P A 1
Mo6 Mo 0.76428(6) 0.85302(6) -0.00011(5) 0.0328(2) Uani 0.8333 1 d . . P A 1
V1 V 0.95658(6) 0.80840(6) 0.13864(4) 0.0326(2) Uani 0.1667 1 d . . P A 2
V2 V 0.95633(6) 0.80847(6) -0.13869(4) 0.0327(2) Uani 0.1667 1 d . . P A 2
V3 V 0.80855(6) 1.04354(6) 0.13858(4) 0.0329(2) Uani 0.1667 1 d . . P A 2
V4 V 0.80837(6) 1.04356(6) -0.13869(4) 0.0327(2) Uani 0.1667 1 d . . P A 2
V5 V 1.14693(6) 0.76413(6) -0.00001(5) 0.0327(2) Uani 0.1667 1 d . . P A 2
V6 V 0.76428(6) 0.85302(6) -0.00011(5) 0.0328(2) Uani 0.1667 1 d . . P A 2
P1 P 1.0000 1.0000 0.0000 0.0201(5) Uani 1 2 d S . P A .
O1 O 0.9154(7) 0.9479(7) -0.0485(5) 0.0203(19) Uani 0.5 1 d . . P . .
O2 O 1.0523(7) 0.9161(7) -0.0488(5) 0.0193(18) Uani 0.5 1 d . . P A .
O3 O 1.0525(8) 0.9153(7) 0.0491(5) 0.0222(19) Uani 0.5 1 d . . P . .
O4 O 0.9158(7) 0.9480(7) 0.0489(5) 0.0219(19) Uani 0.5 1 d . . P A .
O5 O 0.7334(8) 0.9591(6) 0.0720(5) 0.078(3) Uani 1 1 d . . . . .
O6 O 0.7339(7) 0.9593(6) -0.0722(5) 0.077(3) Uani 1 1 d . . . . .
O7 O 1.0401(6) 0.7330(8) 0.0718(5) 0.079(3) Uani 1 1 d . . . . .
O8 O 1.0402(6) 0.7336(8) -0.0720(5) 0.080(3) Uani 1 1 d . . . . .
O9 O 0.7203(5) 1.0661(7) -0.2032(4) 0.0569(19) Uani 1 1 d . . . . .
O10 O 0.9350(7) 0.7201(6) 0.2031(4) 0.0567(19) Uani 1 1 d . . . . .
O11 O 0.9347(7) 0.7208(6) -0.2030(4) 0.0547(18) Uani 1 1 d . . . . .
O12 O 0.8778(8) 0.9251(7) -0.1740(5) 0.079(3) Uani 1 1 d . U . . .
O13 O 0.7207(5) 1.0655(7) 0.2036(4) 0.0565(19) Uani 1 1 d . . . . .
O14 O 1.0755(6) 0.8775(8) 0.1745(5) 0.077(3) Uani 1 1 d . U . . .
O15 O 1.0750(7) 0.8773(8) -0.1744(5) 0.077(3) Uani 1 1 d . U . . .
O16 O 1.2125(5) 0.6534(5) -0.0002(5) 0.0539(18) Uani 1 1 d . . . . .
O17 O 0.6537(5) 0.7878(5) -0.0001(5) 0.0536(18) Uani 1 1 d . . . . .
O18 O 0.8407(8) 0.7842(7) -0.0736(5) 0.082(3) Uani 1 1 d . U . . .
O19 O 1.2164(7) 0.8401(8) 0.0736(5) 0.075(2) Uani 1 1 d . U . . .
O20 O 0.8401(8) 0.7833(8) 0.0732(5) 0.076(2) Uani 1 1 d . U . . .
O21 O 1.2162(7) 0.8404(8) -0.0741(5) 0.081(3) Uani 1 1 d . U . . .
O22 O 0.8771(8) 0.9244(7) 0.1745(5) 0.079(3) Uani 1 1 d . U . . .
O23 O 0.9996(11) 0.9995(13) -0.3107(8) 0.120(4) Uiso 1 1 d . . . . .
O24 O 0.5654(10) 1.0916(10) 0.0002(7) 0.103(3) Uiso 1 1 d . . . . .
O25 O 0.9074(10) 0.5646(10) 0.0001(7) 0.106(4) Uiso 1 1 d . . . . .
O26 O 0.8688(13) 0.4975(15) 0.1436(9) 0.150(6) Uiso 1 1 d . . . . .
O27 O 0.5010(14) 0.8683(15) -0.1426(11) 0.153(6) Uiso 1 1 d . . . . .
O28 O 1.2244(16) 0.6726(18) 0.1909(12) 0.175(7) Uiso 1 1 d . . . . .
O29 O 0.8680(13) 0.4986(15) -0.1434(9) 0.148(6) Uiso 1 1 d . . . . .
O30 O 0.6699(16) 0.7741(17) -0.1872(12) 0.172(7) Uiso 1 1 d . . . . .
O31 O 1.0014(14) 0.6323(14) -0.3571(11) 0.148(6) Uiso 1 1 d . . . . .
O32 O 1.4507(15) 0.6385(15) 0.0010(12) 0.162(7) Uiso 1 1 d . . . . .
O33 O 0.6385(15) 0.5475(16) 0.0001(11) 0.163(7) Uiso 1 1 d . . . . .
O34 O 1.2254(16) 0.6688(19) -0.1891(12) 0.180(8) Uiso 1 1 d . . . . .
O35 O 1.1692(16) 0.7255(17) -0.3120(11) 0.169(7) Uiso 1 1 d . . . . .
O36 O 0.897(2) 0.816(2) -0.3652(18) 0.252(12) Uiso 1 1 d . . . . .
O37 O 1.394(2) 0.682(2) -0.1368(18) 0.250(12) Uiso 1 1 d . . . . .
O38 O 0.683(2) 0.602(2) 0.1345(17) 0.244(12) Uiso 1 1 d . . . . .
O39 O 0.684(2) 0.604(3) -0.1347(18) 0.260(13) Uiso 1 1 d . . . . .
O40 O 0.999(2) 0.497(3) -0.2489(14) 0.278(14) Uiso 1 1 d . . . . .

loop_
_atom_site_aniso_label
_atom_site_aniso_U_11
_atom_site_aniso_U_22
_atom_site_aniso_U_33
_atom_site_aniso_U_23
_atom_site_aniso_U_13
_atom_site_aniso_U_12
Mo1 0.0389(4) 0.0297(4) 0.0293(4) 0.0074(3) 0.0018(3) -0.0032(3)
Mo2 0.0391(4) 0.0298(4) 0.0293(4) -0.0074(3) -0.0026(3) -0.0032(3)
Mo3 0.0308(4) 0.0384(4) 0.0294(4) -0.0019(3) 0.0073(3) 0.0031(3)
Mo4 0.0306(4) 0.0385(4) 0.0292(4) 0.0022(3) -0.0081(3) 0.0032(3)
Mo5 0.0336(4) 0.0245(4) 0.0400(4) 0.0003(3) -0.0002(3) 0.0066(3)
Mo6 0.0257(4) 0.0330(4) 0.0398(4) -0.0001(3) -0.0003(3) -0.0068(3)
V1 0.0389(4) 0.0297(4) 0.0293(4) 0.0074(3) 0.0018(3) -0.0032(3)
V2 0.0391(4) 0.0298(4) 0.0293(4) -0.0074(3) -0.0026(3) -0.0032(3)
V3 0.0308(4) 0.0384(4) 0.0294(4) -0.0019(3) 0.0073(3) 0.0031(3)
V4 0.0306(4) 0.0385(4) 0.0292(4) 0.0022(3) -0.0081(3) 0.0032(3)
V5 0.0336(4) 0.0245(4) 0.0400(4) 0.0003(3) -0.0002(3) 0.0066(3)
V6 0.0257(4) 0.0330(4) 0.0398(4) -0.0001(3) -0.0003(3) -0.0068(3)
P1 0.0208(11) 0.0196(11) 0.0199(10) 0.0001(10) -0.0004(9) 0.0004(10)
O1 0.016(4) 0.023(5) 0.022(4) -0.002(4) 0.004(3) -0.001(4)
O2 0.022(4) 0.017(4) 0.019(4) 0.003(4) 0.003(3) -0.002(4)
O3 0.027(5) 0.021(5) 0.019(4) -0.004(4) -0.005(4) 0.003(4)
O4 0.021(4) 0.019(5) 0.025(5) -0.001(4) -0.004(4) 0.001(4)
O5 0.098(6) 0.056(5) 0.078(6) -0.033(4) -0.053(5) 0.042(5)
O6 0.098(6) 0.055(5) 0.079(5) 0.031(4) 0.057(5) 0.038(4)
O7 0.057(4) 0.103(7) 0.077(6) -0.061(5) 0.027(4) -0.038(5)
O8 0.060(5) 0.102(7) 0.078(6) 0.058(5) -0.031(4) -0.043(5)
O9 0.045(4) 0.092(6) 0.033(3) 0.002(3) -0.016(3) 0.015(4)
O10 0.093(6) 0.042(4) 0.036(3) 0.013(3) 0.004(3) -0.010(4)
O11 0.088(5) 0.042(4) 0.034(3) -0.012(3) -0.006(3) -0.012(4)
O12 0.095(5) 0.059(4) 0.082(5) 0.033(4) 0.049(4) 0.032(4)
O13 0.043(4) 0.090(6) 0.037(3) -0.001(4) 0.015(3) 0.013(4)
O14 0.056(4) 0.096(6) 0.080(5) -0.047(5) 0.031(4) -0.032(4)
O15 0.059(4) 0.092(5) 0.080(5) 0.049(5) -0.031(4) -0.031(4)
O16 0.034(3) 0.031(3) 0.097(6) -0.001(4) 0.000(3) 0.007(3)
O17 0.030(3) 0.037(3) 0.094(6) 0.004(4) -0.001(3) -0.008(3)
O18 0.099(5) 0.064(5) 0.083(5) 0.036(4) 0.052(5) 0.038(4)
O19 0.067(4) 0.084(4) 0.074(4) -0.033(3) 0.024(3) -0.024(3)
O20 0.083(4) 0.068(4) 0.076(4) -0.023(3) -0.035(3) 0.024(3)
O21 0.063(4) 0.099(6) 0.080(5) 0.050(5) -0.035(4) -0.036(4)
O22 0.096(6) 0.060(4) 0.080(5) -0.034(4) -0.051(4) 0.031(4)

loop_
_atom_type_symbol
_atom_type_description
_atom_type_scat_dispersion_real
_atom_type_scat_dispersion_imag
_atom_type_scat_source
O O 0.0106 0.0060 'International Tables Vol C Tables 4.2.6.8 and 6.1.1.4'
P P 0.1023 0.0942 'International Tables Vol C Tables 4.2.6.8 and 6.1.1.4'
Mo Mo -1.6832 0.6857 'International Tables Vol C Tables 4.2.6.8 and 6.1.1.4'
V V 0.3005 0.5294 'International Tables Vol C Tables 4.2.6.8 and 6.1.1.4'
H H 0.0000 0.0000 'International Tables Vol C Tables 4.2.6.8 and 6.1.1.4'

loop_
_geom_angle_atom_site_label_1
_geom_angle_atom_site_label_2
_geom_angle_atom_site_label_3
_geom_angle
_geom_angle_site_symmetry_1
_geom_angle_site_symmetry_3
O10 Mo1 O14 102.4(5) . .
O10 Mo1 O7 101.5(4) . .
O14 Mo1 O7 90.1(3) . .
O10 Mo1 O22 101.6(4) . .
O14 Mo1 O22 87.0(4) . .
O7 Mo1 O22 156.7(5) . .
O10 Mo1 O20 101.0(4) . .
O14 Mo1 O20 156.5(5) . .
O7 Mo1 O20 87.7(4) . .
O22 Mo1 O20 85.8(3) . .
O10 Mo1 O3 159.3(4) . .
O14 Mo1 O3 63.8(4) . .
O7 Mo1 O3 64.9(4) . .
O22 Mo1 O3 93.3(4) . .
O20 Mo1 O3 94.3(4) . .
O10 Mo1 O4 157.8(4) . .
O14 Mo1 O4 93.3(4) . .
O7 Mo1 O4 93.9(4) . .
O22 Mo1 O4 63.2(4) . .
O20 Mo1 O4 63.5(4) . .
O3 Mo1 O4 42.9(3) . .
O11 Mo2 O15 102.3(5) . .
O11 Mo2 O8 101.7(4) . .
O15 Mo2 O8 89.9(3) . .
O11 Mo2 O12 102.0(4) . .
O15 Mo2 O12 86.8(4) . .
O8 Mo2 O12 156.2(5) . .
O11 Mo2 O18 101.3(5) . .
O15 Mo2 O18 156.2(5) . .
O8 Mo2 O18 87.9(4) . .
O12 Mo2 O18 85.7(3) . .
O11 Mo2 O2 159.5(4) . .
O15 Mo2 O2 63.9(4) . .
O8 Mo2 O2 64.9(4) . .
O12 Mo2 O2 92.6(4) . .
O18 Mo2 O2 94.0(4) . .
O11 Mo2 O1 157.8(4) . .
O15 Mo2 O1 93.5(4) . .
O8 Mo2 O1 93.7(4) . .
O12 Mo2 O1 63.0(4) . .
O18 Mo2 O1 63.1(4) . .
O2 Mo2 O1 42.8(3) . .
O13 Mo3 O22 102.1(5) . .
O13 Mo3 O5 101.9(4) . .
O22 Mo3 O5 89.6(3) . .
O13 Mo3 O15 101.5(5) . 3_775
O22 Mo3 O15 87.1(4) . 3_775
O5 Mo3 O15 156.6(5) . 3_775
O13 Mo3 O21 100.9(5) . 3_775
O22 Mo3 O21 156.8(5) . 3_775
O5 Mo3 O21 88.3(4) . 3_775
O15 Mo3 O21 85.7(3) 3_775 3_775
O13 Mo3 O4 159.7(4) . .
O22 Mo3 O4 64.0(4) . .
O5 Mo3 O4 64.9(4) . .
O15 Mo3 O4 92.9(4) 3_775 .
O21 Mo3 O4 94.3(4) 3_775 .
O13 Mo3 O2 157.7(4) . 3_775
O22 Mo3 O2 93.5(4) . 3_775
O5 Mo3 O2 93.9(4) . 3_775
O15 Mo3 O2 63.2(4) 3_775 3_775
O21 Mo3 O2 63.6(4) 3_775 3_775
O4 Mo3 O2 42.6(3) . 3_775
O9 Mo4 O12 103.0(5) . .
O9 Mo4 O6 102.0(5) . .
O12 Mo4 O6 89.7(3) . .
O9 Mo4 O14 101.5(5) . 3_775
O12 Mo4 O14 86.7(4) . 3_775
O6 Mo4 O14 156.5(5) . 3_775
O9 Mo4 O19 100.7(4) . 3_775
O12 Mo4 O19 156.2(5) . 3_775
O6 Mo4 O19 88.1(4) . 3_775
O14 Mo4 O19 85.8(4) 3_775 3_775
O9 Mo4 O1 159.8(4) . .
O12 Mo4 O1 63.8(4) . .
O6 Mo4 O1 64.6(4) . .
O14 Mo4 O1 93.2(4) 3_775 .
O19 Mo4 O1 94.1(4) 3_775 .
O9 Mo4 O3 157.3(4) . 3_775
O12 Mo4 O3 93.1(4) . 3_775
O6 Mo4 O3 93.9(4) . 3_775
O14 Mo4 O3 63.2(4) 3_775 3_775
O19 Mo4 O3 63.3(4) 3_775 3_775
O1 Mo4 O3 42.9(3) . 3_775
O16 Mo5 O19 101.9(4) . .
O16 Mo5 O21 101.8(5) . .
O19 Mo5 O21 90.8(4) . .
O16 Mo5 O8 100.7(4) . .
O19 Mo5 O8 157.2(5) . .
O21 Mo5 O8 87.6(3) . .
O16 Mo5 O7 100.7(4) . .
O19 Mo5 O7 87.9(3) . .
O21 Mo5 O7 157.3(5) . .
O8 Mo5 O7 84.9(4) . .
O16 Mo5 O3 158.8(4) . .
O19 Mo5 O3 64.3(4) . .
O21 Mo5 O3 94.7(4) . .
O8 Mo5 O3 93.2(4) . .
O7 Mo5 O3 64.4(4) . .
O16 Mo5 O2 158.7(4) . .
O19 Mo5 O2 94.5(4) . .
O21 Mo5 O2 64.2(4) . .
O8 Mo5 O2 64.4(4) . .
O7 Mo5 O2 93.3(4) . .
O3 Mo5 O2 42.4(3) . .
O17 Mo6 O20 101.8(4) . .
O17 Mo6 O18 102.2(5) . .
O20 Mo6 O18 90.5(4) . .
O17 Mo6 O6 100.7(4) . .
O20 Mo6 O6 157.3(5) . .
O18 Mo6 O6 87.5(3) . .
O17 Mo6 O5 100.4(4) . .
O20 Mo6 O5 87.8(3) . .
O18 Mo6 O5 157.2(5) . .
O6 Mo6 O5 85.4(4) . .
O17 Mo6 O1 159.0(4) . .
O20 Mo6 O1 94.6(4) . .
O18 Mo6 O1 64.2(4) . .
O6 Mo6 O1 64.3(4) . .
O5 Mo6 O1 93.2(4) . .
O17 Mo6 O4 158.8(4) . .
O20 Mo6 O4 64.6(4) . .
O18 Mo6 O4 94.4(4) . .
O6 Mo6 O4 93.1(4) . .
O5 Mo6 O4 64.4(4) . .
O1 Mo6 O4 42.1(3) . .
O2 P1 O2 180.0(6) . 3_775
O2 P1 O1 108.8(5) . 3_775
O2 P1 O1 71.2(5) 3_775 3_775
O2 P1 O1 71.2(5) . .
O2 P1 O1 108.8(5) 3_775 .
O1 P1 O1 180.0 3_775 .
O2 P1 O4 109.4(5) . .
O2 P1 O4 70.6(5) 3_775 .
O1 P1 O4 110.4(5) 3_775 .
O1 P1 O4 69.6(5) . .
O2 P1 O4 70.6(5) . 3_775
O2 P1 O4 109.4(5) 3_775 3_775
O1 P1 O4 69.6(5) 3_775 3_775
O1 P1 O4 110.4(5) . 3_775
O4 P1 O4 180.0 . 3_775
O2 P1 O3 110.2(5) . 3_775
O2 P1 O3 69.8(5) 3_775 3_775
O1 P1 O3 109.1(5) 3_775 3_775
O1 P1 O3 70.9(5) . 3_775
O4 P1 O3 109.0(5) . 3_775
O4 P1 O3 71.0(5) 3_775 3_775
O2 P1 O3 69.8(5) . .
O2 P1 O3 110.2(5) 3_775 .
O1 P1 O3 70.9(5) 3_775 .
O1 P1 O3 109.1(5) . .
O4 P1 O3 71.0(5) . .
O4 P1 O3 109.0(5) 3_775 .
O3 P1 O3 180.0 3_775 .
P1 O1 O4 55.2(4) . .
P1 O1 O3 54.8(4) . 3_775
O4 O1 O3 90.3(6) . 3_775
P1 O1 O2 54.4(4) . .
O4 O1 O2 90.1(6) . .
O3 O1 O2 89.9(6) 3_775 .
P1 O1 Mo6 124.4(5) . .
O4 O1 Mo6 69.1(4) . .
O3 O1 Mo6 131.7(6) 3_775 .
O2 O1 Mo6 131.2(6) . .
P1 O1 Mo4 123.6(5) . .
O4 O1 Mo4 131.7(5) . .
O3 O1 Mo4 68.8(4) 3_775 .
O2 O1 Mo4 130.8(5) . .
Mo6 O1 Mo4 92.5(3) . .
P1 O1 Mo2 122.5(5) . .
O4 O1 Mo2 131.3(6) . .
O3 O1 Mo2 130.5(6) 3_775 .
O2 O1 Mo2 68.2(4) . .
Mo6 O1 Mo2 92.6(3) . .
Mo4 O1 Mo2 92.2(3) . .
P1 O2 O3 55.4(4) . .
P1 O2 O4 54.7(4) . 3_775
O3 O2 O4 90.3(6) . 3_775
P1 O2 O1 54.4(4) . .
O3 O2 O1 89.9(6) . .
O4 O2 O1 90.1(6) 3_775 .
P1 O2 Mo5 124.0(5) . .
O3 O2 Mo5 68.6(4) . .
O4 O2 Mo5 131.2(6) 3_775 .
O1 O2 Mo5 131.2(5) . .
P1 O2 Mo2 123.5(5) . .
O3 O2 Mo2 131.2(5) . .
O4 O2 Mo2 131.2(6) 3_775 .
O1 O2 Mo2 69.1(4) . .
Mo5 O2 Mo2 92.3(3) . .
P1 O2 Mo3 123.0(5) . 3_775
O3 O2 Mo3 131.2(6) . 3_775
O4 O2 Mo3 68.3(4) 3_775 3_775
O1 O2 Mo3 131.2(5) . 3_775
Mo5 O2 Mo3 92.7(3) . 3_775
Mo2 O2 Mo3 92.4(3) . 3_775
P1 O2 V3 123.0(5) . 3_775
O3 O2 V3 131.2(6) . 3_775
O4 O2 V3 68.3(4) 3_775 3_775
O1 O2 V3 131.2(5) . 3_775
P1 O3 O2 54.8(4) . .
P1 O3 O1 54.3(4) . 3_775
O2 O3 O1 89.4(6) . 3_775
P1 O3 O4 54.3(4) . .
O2 O3 O4 89.8(6) . .
O1 O3 O4 89.7(6) 3_775 .
P1 O3 Mo5 123.8(5) . .
O2 O3 Mo5 69.0(4) . .
O1 O3 Mo5 130.9(6) 3_775 .
O4 O3 Mo5 131.5(6) . .
P1 O3 Mo1 123.4(5) . .
O2 O3 Mo1 131.6(6) . .
O1 O3 Mo1 131.4(6) 3_775 .
O4 O3 Mo1 69.1(4) . .
Mo5 O3 Mo1 92.7(3) . .
P1 O3 Mo4 122.6(5) . 3_775
O2 O3 Mo4 131.1(6) . 3_775
O1 O3 Mo4 68.4(4) 3_775 3_775
O4 O3 Mo4 130.8(6) . 3_775
Mo5 O3 Mo4 92.9(3) . 3_775
Mo1 O3 Mo4 92.7(3) . 3_775
P1 O3 V4 122.6(5) . 3_775
O2 O3 V4 131.1(6) . 3_775
O1 O3 V4 68.4(4) 3_775 3_775
O4 O3 V4 130.8(6) . 3_775
P1 O4 O1 55.2(4) . .
P1 O4 O2 54.6(4) . 3_775
O1 O4 O2 90.1(6) . 3_775
P1 O4 O3 54.7(4) . .
O1 O4 O3 90.2(6) . .
O2 O4 O3 90.2(6) 3_775 .
P1 O4 Mo3 123.7(5) . .
O1 O4 Mo3 131.4(6) . .
O2 O4 Mo3 69.1(4) 3_775 .
O3 O4 Mo3 131.2(6) . .
P1 O4 Mo6 123.9(5) . .
O1 O4 Mo6 68.7(4) . .
O2 O4 Mo6 131.5(6) 3_775 .
O3 O4 Mo6 130.8(6) . .
Mo3 O4 Mo6 92.5(3) . .
P1 O4 Mo1 122.7(5) . .
O1 O4 Mo1 131.1(6) . .
O2 O4 Mo1 131.0(6) 3_775 .
O3 O4 Mo1 68.0(4) . .
Mo3 O4 Mo1 92.5(3) . .
Mo6 O4 Mo1 92.6(3) . .
Mo3 O5 Mo6 137.2(5) . .
Mo4 O6 Mo6 137.6(5) . .
Mo1 O7 Mo5 136.9(5) . .
Mo2 O8 Mo5 137.4(5) . .
Mo4 O12 Mo2 140.3(6) . .
Mo1 O14 Mo4 139.8(6) . 3_775
Mo2 O15 Mo3 139.8(6) . 3_775
Mo6 O18 Mo2 139.9(6) . .
Mo5 O19 Mo4 139.3(6) . 3_775
Mo6 O20 Mo1 139.2(6) . .
Mo5 O21 Mo3 139.4(6) . 3_775
Mo3 O22 Mo1 139.7(6) . .

loop_
_geom_bond_atom_site_label_1
_geom_bond_atom_site_label_2
_geom_bond_distance
_geom_bond_site_symmetry_2
Mo1 O10 1.641(6) .
Mo1 O14 1.868(8) .
Mo1 O7 1.874(7) .
Mo1 O22 1.905(8) .
Mo1 O20 1.922(8) .
Mo1 O3 2.442(10) .
Mo1 O4 2.461(9) .
Mo2 O11 1.634(6) .
Mo2 O15 1.863(8) .
Mo2 O8 1.869(8) .
Mo2 O12 1.901(8) .
Mo2 O18 1.910(8) .
Mo2 O2 2.449(9) .
Mo2 O1 2.465(9) .
Mo3 O13 1.645(6) .
Mo3 O22 1.868(8) .
Mo3 O5 1.874(8) .
Mo3 O15 1.907(8) 3_775
Mo3 O21 1.907(8) 3_775
Mo3 O4 2.444(10) .
Mo3 O2 2.456(9) 3_775
Mo4 O9 1.641(6) .
Mo4 O12 1.862(8) .
Mo4 O6 1.869(7) .
Mo4 O14 1.903(8) 3_775
Mo4 O19 1.917(9) 3_775
Mo4 O1 2.447(10) .
Mo4 O3 2.454(9) 3_775
Mo5 O16 1.640(6) .
Mo5 O19 1.866(9) .
Mo5 O21 1.874(8) .
Mo5 O8 1.920(8) .
Mo5 O7 1.921(8) .
Mo5 O3 2.439(9) .
Mo5 O2 2.445(9) .
Mo6 O17 1.636(6) .
Mo6 O20 1.862(9) .
Mo6 O18 1.864(8) .
Mo6 O6 1.917(8) .
Mo6 O5 1.917(8) .
Mo6 O1 2.437(9) .
Mo6 O4 2.444(9) .
P1 O2 1.538(9) .
P1 O2 1.538(9) 3_775
P1 O1 1.538(9) 3_775
P1 O1 1.538(9) .
P1 O4 1.539(10) .
P1 O4 1.539(10) 3_775
P1 O3 1.548(9) 3_775
P1 O3 1.548(9) .
O1 O4 1.755(13) .
O1 O3 1.790(13) 3_775
O1 O2 1.791(12) .
O2 O3 1.765(13) .
O2 O4 1.779(13) 3_775
O2 Mo3 2.456(9) 3_775
O2 V3 2.456(9) 3_775
O3 O1 1.790(13) 3_775
O3 O4 1.792(13) .
O3 Mo4 2.454(9) 3_775
O3 V4 2.454(9) 3_775
O4 O2 1.779(13) 3_775
O14 V4 1.903(8) 3_775
O14 Mo4 1.903(8) 3_775
O15 V3 1.907(8) 3_775
O15 Mo3 1.907(8) 3_775
O19 V4 1.917(9) 3_775
O19 Mo4 1.917(9) 3_775
O21 V3 1.907(8) 3_775
O21 Mo3 1.907(8) 3_775

loop_
_geom_torsion_atom_site_label_1
_geom_torsion_atom_site_label_2
_geom_torsion_atom_site_label_3
_geom_torsion_atom_site_label_4
_geom_torsion
_geom_torsion_site_symmetry_1
_geom_torsion_site_symmetry_4
O2 P1 O1 O4 120.0(6) . .
O2 P1 O1 O4 -60.0(6) 3_775 .
O4 P1 O1 O4 179.999(1) 3_775 .
O3 P1 O1 O4 -119.8(6) 3_775 .
O3 P1 O1 O4 60.2(6) . .
O2 P1 O1 O3 -120.2(6) . 3_775
O2 P1 O1 O3 59.8(6) 3_775 3_775
O4 P1 O1 O3 119.8(6) . 3_775
O4 P1 O1 O3 -60.2(6) 3_775 3_775
O3 P1 O1 O3 180.000(2) . 3_775
O2 P1 O1 O2 180.001(0) 3_775 .
O4 P1 O1 O2 -120.0(6) . .
O4 P1 O1 O2 60.0(6) 3_775 .
O3 P1 O1 O2 120.2(6) 3_775 .
O3 P1 O1 O2 -59.8(6) . .
O2 P1 O1 Mo6 119.5(7) . .
O2 P1 O1 Mo6 -60.5(7) 3_775 .
O4 P1 O1 Mo6 -0.5(5) . .
O4 P1 O1 Mo6 179.5(5) 3_775 .
O3 P1 O1 Mo6 -120.3(7) 3_775 .
O3 P1 O1 Mo6 59.7(7) . .
O2 P1 O1 Mo4 -119.3(6) . .
O2 P1 O1 Mo4 60.7(6) 3_775 .
O4 P1 O1 Mo4 120.7(6) . .
O4 P1 O1 Mo4 -59.3(6) 3_775 .
O3 P1 O1 Mo4 0.9(5) 3_775 .
O3 P1 O1 Mo4 -179.1(5) . .
O2 P1 O1 Mo2 -0.7(5) . .
O2 P1 O1 Mo2 179.3(5) 3_775 .
O4 P1 O1 Mo2 -120.7(7) . .
O4 P1 O1 Mo2 59.3(7) 3_775 .
O3 P1 O1 Mo2 119.6(7) 3_775 .
O3 P1 O1 Mo2 -60.5(7) . .
O1 P1 O2 O3 60.5(6) 3_775 .
O1 P1 O2 O3 -119.5(6) . .
O4 P1 O2 O3 -60.2(6) . .
O4 P1 O2 O3 119.8(6) 3_775 .
O3 P1 O2 O3 179.999(3) 3_775 .
O1 P1 O2 O4 -59.3(6) 3_775 3_775
O1 P1 O2 O4 120.7(6) . 3_775
O4 P1 O2 O4 180.000(2) . 3_775
O3 P1 O2 O4 60.2(6) 3_775 3_775
O3 P1 O2 O4 -119.8(6) . 3_775
O1 P1 O2 O1 179.998(1) 3_775 .
O4 P1 O2 O1 59.3(6) . .
O4 P1 O2 O1 -120.7(6) 3_775 .
O3 P1 O2 O1 -60.5(6) 3_775 .
O3 P1 O2 O1 119.5(6) . .
O1 P1 O2 Mo5 60.4(7) 3_775 .
O1 P1 O2 Mo5 -119.6(7) . .
O4 P1 O2 Mo5 -60.3(7) . .
O4 P1 O2 Mo5 119.7(7) 3_775 .
O3 P1 O2 Mo5 179.9(5) 3_775 .
O3 P1 O2 Mo5 -0.1(5) . .
O1 P1 O2 Mo2 -179.3(5) 3_775 .
O1 P1 O2 Mo2 0.7(5) . .
O4 P1 O2 Mo2 60.0(7) . .
O4 P1 O2 Mo2 -120.0(7) 3_775 .
O3 P1 O2 Mo2 -59.8(6) 3_775 .
O3 P1 O2 Mo2 120.2(6) . .
O1 P1 O2 Mo3 -60.0(7) 3_775 3_775
O1 P1 O2 Mo3 120.0(7) . 3_775
O4 P1 O2 Mo3 179.4(5) . 3_775
O4 P1 O2 Mo3 -0.6(5) 3_775 3_775
O3 P1 O2 Mo3 59.6(7) 3_775 3_775
O3 P1 O2 Mo3 -120.4(7) . 3_775
O1 P1 O2 V3 -60.0(7) 3_775 3_775
O1 P1 O2 V3 120.0(7) . 3_775
O4 P1 O2 V3 179.4(5) . 3_775
O4 P1 O2 V3 -0.6(5) 3_775 3_775
O3 P1 O2 V3 59.6(7) 3_775 3_775
O3 P1 O2 V3 -120.4(7) . 3_775
O4 O1 O2 P1 -45.4(4) . .
O3 O1 O2 P1 44.9(4) 3_775 .
Mo6 O1 O2 P1 -107.2(7) . .
Mo4 O1 O2 P1 106.3(7) . .
Mo2 O1 O2 P1 179.4(4) . .
P1 O1 O2 O3 45.7(4) . .
O4 O1 O2 O3 0.4(6) . .
O3 O1 O2 O3 90.6(6) 3_775 .
Mo6 O1 O2 O3 -61.5(8) . .
Mo4 O1 O2 O3 152.0(6) . .
Mo2 O1 O2 O3 -134.9(5) . .
P1 O1 O2 O4 -44.6(4) . 3_775
O4 O1 O2 O4 -89.9(6) . 3_775
O3 O1 O2 O4 0.3(6) 3_775 3_775
Mo6 O1 O2 O4 -151.8(7) . 3_775
Mo4 O1 O2 O4 61.7(8) . 3_775
Mo2 O1 O2 O4 134.8(5) . 3_775
P1 O1 O2 Mo5 106.7(7) . .
O4 O1 O2 Mo5 61.3(8) . .
O3 O1 O2 Mo5 151.6(7) 3_775 .
Mo6 O1 O2 Mo5 -0.5(11) . .
Mo4 O1 O2 Mo5 -147.1(5) . .
Mo2 O1 O2 Mo5 -73.9(6) . .
P1 O1 O2 Mo2 -179.4(4) . .
O4 O1 O2 Mo2 135.2(5) . .
O3 O1 O2 Mo2 -134.5(5) 3_775 .
Mo6 O1 O2 Mo2 73.4(6) . .
Mo4 O1 O2 Mo2 -73.1(6) . .
P1 O1 O2 Mo3 -105.3(7) . 3_775
O4 O1 O2 Mo3 -150.7(6) . 3_775
O3 O1 O2 Mo3 -60.4(8) 3_775 3_775
Mo6 O1 O2 Mo3 147.5(5) . 3_775
Mo4 O1 O2 Mo3 1.0(11) . 3_775
Mo2 O1 O2 Mo3 74.1(6) . 3_775
P1 O1 O2 V3 -105.3(7) . 3_775
O4 O1 O2 V3 -150.7(6) . 3_775
O3 O1 O2 V3 -60.4(8) 3_775 3_775
Mo6 O1 O2 V3 147.5(5) . 3_775
Mo4 O1 O2 V3 1.0(11) . 3_775
Mo2 O1 O2 V3 74.1(6) . 3_775
O2 P1 O3 O2 179.999(3) 3_775 .
O1 P1 O3 O2 -119.3(6) 3_775 .
O1 P1 O3 O2 60.7(6) . .
O4 P1 O3 O2 120.0(6) . .
O4 P1 O3 O2 -60.0(6) 3_775 .
O2 P1 O3 O1 119.3(6) . 3_775
O2 P1 O3 O1 -60.7(6) 3_775 3_775
O1 P1 O3 O1 180.002(2) . 3_775
O4 P1 O3 O1 -120.7(5) . 3_775
O4 P1 O3 O1 59.3(5) 3_775 3_775
O2 P1 O3 O4 -120.0(6) . .
O2 P1 O3 O4 60.0(6) 3_775 .
O1 P1 O3 O4 120.7(5) 3_775 .
O1 P1 O3 O4 -59.3(5) . .
O4 P1 O3 O4 180.001(1) 3_775 .
O2 P1 O3 Mo5 0.1(5) . .
O2 P1 O3 Mo5 -179.9(5) 3_775 .
O1 P1 O3 Mo5 -119.2(7) 3_775 .
O1 P1 O3 Mo5 60.8(7) . .
O4 P1 O3 Mo5 120.1(7) . .
O4 P1 O3 Mo5 -59.9(7) 3_775 .
O2 P1 O3 Mo1 -120.5(7) . .
O2 P1 O3 Mo1 59.5(7) 3_775 .
O1 P1 O3 Mo1 120.1(7) 3_775 .
O1 P1 O3 Mo1 -59.9(7) . .
O4 P1 O3 Mo1 -0.5(5) . .
O4 P1 O3 Mo1 179.5(5) 3_775 .
O2 P1 O3 Mo4 120.3(7) . 3_775
O2 P1 O3 Mo4 -59.7(7) 3_775 3_775
O1 P1 O3 Mo4 0.9(5) 3_775 3_775
O1 P1 O3 Mo4 -179.1(5) . 3_775
O4 P1 O3 Mo4 -119.7(7) . 3_775
O4 P1 O3 Mo4 60.3(7) 3_775 3_775
O2 P1 O3 V4 120.3(7) . 3_775
O2 P1 O3 V4 -59.7(7) 3_775 3_775
O1 P1 O3 V4 0.9(5) 3_775 3_775
O1 P1 O3 V4 -179.1(5) . 3_775
O4 P1 O3 V4 -119.7(7) . 3_775
O4 P1 O3 V4 60.3(7) 3_775 3_775
O4 O2 O3 P1 45.1(4) 3_775 .
O1 O2 O3 P1 -45.0(4) . .
Mo5 O2 O3 P1 179.9(5) . .
Mo2 O2 O3 P1 -106.6(7) . .
Mo3 O2 O3 P1 106.0(7) 3_775 .
V3 O2 O3 P1 106.0(7) 3_775 .
P1 O2 O3 O1 -45.1(4) . 3_775
O4 O2 O3 O1 0.0(6) 3_775 3_775
O1 O2 O3 O1 -90.1(6) . 3_775
Mo5 O2 O3 O1 134.9(5) . 3_775
Mo2 O2 O3 O1 -151.7(6) . 3_775
Mo3 O2 O3 O1 60.9(8) 3_775 3_775
V3 O2 O3 O1 60.9(8) 3_775 3_775
P1 O2 O3 O4 44.7(4) . .
O4 O2 O3 O4 89.8(6) 3_775 .
O1 O2 O3 O4 -0.4(6) . .
Mo5 O2 O3 O4 -135.4(5) . .
Mo2 O2 O3 O4 -62.0(8) . .
Mo3 O2 O3 O4 150.7(6) 3_775 .
V3 O2 O3 O4 150.7(6) 3_775 .
P1 O2 O3 Mo5 -179.9(5) . .
O4 O2 O3 Mo5 -134.8(5) 3_775 .
O1 O2 O3 Mo5 135.0(5) . .
Mo2 O2 O3 Mo5 73.4(6) . .
Mo3 O2 O3 Mo5 -73.9(6) 3_775 .
V3 O2 O3 Mo5 -73.9(6) 3_775 .
P1 O2 O3 Mo1 106.0(7) . .
O4 O2 O3 Mo1 151.1(7) 3_775 .
O1 O2 O3 Mo1 60.9(8) . .
Mo5 O2 O3 Mo1 -74.1(6) . .
Mo2 O2 O3 Mo1 -0.7(12) . .
Mo3 O2 O3 Mo1 -148.1(5) 3_775 .
V3 O2 O3 Mo1 -148.1(5) 3_775 .
P1 O2 O3 Mo4 -105.1(7) . 3_775
O4 O2 O3 Mo4 -60.0(8) 3_775 3_775
O1 O2 O3 Mo4 -150.2(7) . 3_775
Mo5 O2 O3 Mo4 74.8(6) . 3_775
Mo2 O2 O3 Mo4 148.2(5) . 3_775
Mo3 O2 O3 Mo4 0.9(11) 3_775 3_775
V3 O2 O3 Mo4 0.9(11) 3_775 3_775
P1 O2 O3 V4 -105.1(7) . 3_775
O4 O2 O3 V4 -60.0(8) 3_775 3_775
O1 O2 O3 V4 -150.2(7) . 3_775
Mo5 O2 O3 V4 74.8(6) . 3_775
Mo2 O2 O3 V4 148.2(5) . 3_775
Mo3 O2 O3 V4 0.9(11) 3_775 3_775
V3 O2 O3 V4 0.9(11) 3_775 3_775
O2 P1 O4 O1 -60.4(6) . .
O2 P1 O4 O1 119.6(6) 3_775 .
O1 P1 O4 O1 180.000(2) 3_775 .
O3 P1 O4 O1 60.2(6) 3_775 .
O3 P1 O4 O1 -119.8(6) . .
O2 P1 O4 O2 180.000(2) . 3_775
O1 P1 O4 O2 60.4(6) 3_775 3_775
O1 P1 O4 O2 -119.6(6) . 3_775
O3 P1 O4 O2 -59.5(6) 3_775 3_775
O3 P1 O4 O2 120.5(6) . 3_775
O2 P1 O4 O3 59.5(6) . .
O2 P1 O4 O3 -120.5(6) 3_775 .
O1 P1 O4 O3 -60.2(6) 3_775 .
O1 P1 O4 O3 119.8(6) . .
O3 P1 O4 O3 180.001(1) 3_775 .
O2 P1 O4 Mo3 179.4(5) . .
O2 P1 O4 Mo3 -0.6(5) 3_775 .
O1 P1 O4 Mo3 59.7(7) 3_775 .
O1 P1 O4 Mo3 -120.3(7) . .
O3 P1 O4 Mo3 -60.1(7) 3_775 .
O3 P1 O4 Mo3 119.9(7) . .
O2 P1 O4 Mo6 -59.8(7) . .
O2 P1 O4 Mo6 120.2(7) 3_775 .
O1 P1 O4 Mo6 -179.5(5) 3_775 .
O1 P1 O4 Mo6 0.5(5) . .
O3 P1 O4 Mo6 60.7(7) 3_775 .
O3 P1 O4 Mo6 -119.3(7) . .
O2 P1 O4 Mo1 60.0(7) . .
O2 P1 O4 Mo1 -120.0(7) 3_775 .
O1 P1 O4 Mo1 -59.7(7) 3_775 .
O1 P1 O4 Mo1 120.3(7) . .
O3 P1 O4 Mo1 -179.5(5) 3_775 .
O3 P1 O4 Mo1 0.5(5) . .
O3 O1 O4 P1 -45.2(4) 3_775 .
O2 O1 O4 P1 44.7(4) . .
Mo6 O1 O4 P1 179.6(5) . .
Mo4 O1 O4 P1 -106.5(7) . .
Mo2 O1 O4 P1 105.2(7) . .
P1 O1 O4 O2 45.1(4) . 3_775
O3 O1 O4 O2 0.0(6) 3_775 3_775
O2 O1 O4 O2 89.9(6) . 3_775
Mo6 O1 O4 O2 -135.3(5) . 3_775
Mo4 O1 O4 O2 -61.3(8) . 3_775
Mo2 O1 O4 O2 150.3(6) . 3_775
P1 O1 O4 O3 -45.1(4) . .
O3 O1 O4 O3 -90.3(6) 3_775 .
O2 O1 O4 O3 -0.4(6) . .
Mo6 O1 O4 O3 134.4(5) . .
Mo4 O1 O4 O3 -151.6(7) . .
Mo2 O1 O4 O3 60.1(8) . .
P1 O1 O4 Mo3 106.8(7) . .
O3 O1 O4 Mo3 61.6(8) 3_775 .
O2 O1 O4 Mo3 151.5(7) . .
Mo6 O1 O4 Mo3 -73.7(6) . .
Mo4 O1 O4 Mo3 0.3(12) . .
Mo2 O1 O4 Mo3 -148.0(5) . .
P1 O1 O4 Mo6 -179.6(5) . .
O3 O1 O4 Mo6 135.3(5) 3_775 .
O2 O1 O4 Mo6 -134.8(5) . .
Mo4 O1 O4 Mo6 74.0(6) . .
Mo2 O1 O4 Mo6 -74.4(6) . .
P1 O1 O4 Mo1 -105.5(7) . .
O3 O1 O4 Mo1 -150.7(7) 3_775 .
O2 O1 O4 Mo1 -60.8(8) . .
Mo6 O1 O4 Mo1 74.0(6) . .
Mo4 O1 O4 Mo1 148.0(5) . .
Mo2 O1 O4 Mo1 -0.3(11) . .
O2 O3 O4 P1 -45.1(4) . .
O1 O3 O4 P1 44.3(4) 3_775 .
Mo5 O3 O4 P1 -106.2(7) . .
Mo1 O3 O4 P1 179.5(5) . .
Mo4 O3 O4 P1 104.9(7) 3_775 .
V4 O3 O4 P1 104.9(7) 3_775 .
P1 O3 O4 O1 45.4(4) . .
O2 O3 O4 O1 0.4(6) . .
O1 O3 O4 O1 89.7(6) 3_775 .
Mo5 O3 O4 O1 -60.8(8) . .
Mo1 O3 O4 O1 -135.0(5) . .
Mo4 O3 O4 O1 150.3(7) 3_775 .
V4 O3 O4 O1 150.3(7) 3_775 .
P1 O3 O4 O2 -44.6(4) . 3_775
O2 O3 O4 O2 -89.7(6) . 3_775
O1 O3 O4 O2 -0.3(6) 3_775 3_775
Mo5 O3 O4 O2 -150.8(7) . 3_775
Mo1 O3 O4 O2 134.9(5) . 3_775
Mo4 O3 O4 O2 60.2(8) 3_775 3_775
V4 O3 O4 O2 60.2(8) 3_775 3_775
P1 O3 O4 Mo3 -106.6(7) . .
O2 O3 O4 Mo3 -151.6(7) . .
O1 O3 O4 Mo3 -62.2(8) 3_775 .
Mo5 O3 O4 Mo3 147.2(5) . .
Mo1 O3 O4 Mo3 73.0(6) . .
Mo4 O3 O4 Mo3 -1.7(12) 3_775 .
V4 O3 O4 Mo3 -1.7(12) 3_775 .
P1 O3 O4 Mo6 107.0(7) . .
O2 O3 O4 Mo6 61.9(8) . .
O1 O3 O4 Mo6 151.3(7) 3_775 .
Mo5 O3 O4 Mo6 0.8(12) . .
Mo1 O3 O4 Mo6 -73.5(6) . .
Mo4 O3 O4 Mo6 -148.2(5) 3_775 .
V4 O3 O4 Mo6 -148.2(5) 3_775 .
P1 O3 O4 Mo1 -179.5(5) . .
O2 O3 O4 Mo1 135.4(5) . .
O1 O3 O4 Mo1 -135.2(5) 3_775 .
Mo5 O3 O4 Mo1 74.3(6) . .
Mo4 O3 O4 Mo1 -74.7(6) 3_775 .
V4 O3 O4 Mo1 -74.7(6) 3_775 .
O13 Mo3 O5 Mo6 -153.1(8) . .
O22 Mo3 O5 Mo6 -50.7(9) . .
O15 Mo3 O5 Mo6 31.0(14) 3_775 .
O21 Mo3 O5 Mo6 106.1(9) 3_775 .
O4 Mo3 O5 Mo6 10.6(7) . .
O2 Mo3 O5 Mo6 42.7(8) 3_775 .
O9 Mo4 O6 Mo6 153.1(8) . .
O12 Mo4 O6 Mo6 49.9(9) . .
O14 Mo4 O6 Mo6 -31.2(14) 3_775 .
O19 Mo4 O6 Mo6 -106.3(9) 3_775 .
O1 Mo4 O6 Mo6 -10.9(7) . .
O3 Mo4 O6 Mo6 -43.2(8) 3_775 .
O10 Mo1 O7 Mo5 -152.4(8) . .
O14 Mo1 O7 Mo5 -49.7(9) . .
O22 Mo1 O7 Mo5 33.1(14) . .
O20 Mo1 O7 Mo5 106.8(8) . .
O3 Mo1 O7 Mo5 11.0(7) . .
O4 Mo1 O7 Mo5 43.6(8) . .
O11 Mo2 O8 Mo5 152.5(8) . .
O15 Mo2 O8 Mo5 50.0(9) . .
O12 Mo2 O8 Mo5 -31.8(14) . .
O18 Mo2 O8 Mo5 -106.4(9) . .
O2 Mo2 O8 Mo5 -11.0(7) . .
O1 Mo2 O8 Mo5 -43.5(8) . .
O9 Mo4 O12 Mo2 -154.3(9) . .
O6 Mo4 O12 Mo2 -52.1(9) . .
O14 Mo4 O12 Mo2 104.6(9) 3_775 .
O19 Mo4 O12 Mo2 32.7(15) 3_775 .
O1 Mo4 O12 Mo2 9.5(8) . .
O3 Mo4 O12 Mo2 41.8(9) 3_775 .
O10 Mo1 O14 V4 154.6(9) . 3_775
O7 Mo1 O14 V4 52.7(9) . 3_775
O22 Mo1 O14 V4 -104.2(9) . 3_775
O20 Mo1 O14 V4 -31.8(15) . 3_775
O3 Mo1 O14 V4 -9.0(8) . 3_775
O4 Mo1 O14 V4 -41.2(9) . 3_775
O10 Mo1 O14 Mo4 154.6(9) . 3_775
O7 Mo1 O14 Mo4 52.7(9) . 3_775
O22 Mo1 O14 Mo4 -104.2(9) . 3_775
O20 Mo1 O14 Mo4 -31.8(15) . 3_775
O3 Mo1 O14 Mo4 -9.0(8) . 3_775
O4 Mo1 O14 Mo4 -41.2(9) . 3_775
O11 Mo2 O15 V3 -154.7(8) . 3_775
O8 Mo2 O15 V3 -52.7(9) . 3_775
O12 Mo2 O15 V3 103.7(9) . 3_775
O18 Mo2 O15 V3 31.9(15) . 3_775
O2 Mo2 O15 V3 9.1(8) . 3_775
O1 Mo2 O15 V3 41.0(9) . 3_775
O11 Mo2 O15 Mo3 -154.7(8) . 3_775
O8 Mo2 O15 Mo3 -52.7(9) . 3_775
O12 Mo2 O15 Mo3 103.7(9) . 3_775
O18 Mo2 O15 Mo3 31.9(15) . 3_775
O2 Mo2 O15 Mo3 9.1(8) . 3_775
O1 Mo2 O15 Mo3 41.0(9) . 3_775
O17 Mo6 O18 Mo2 158.3(8) . .
O20 Mo6 O18 Mo2 -99.5(9) . .
O6 Mo6 O18 Mo2 58.0(9) . .
O5 Mo6 O18 Mo2 -14.0(16) . .
O1 Mo6 O18 Mo2 -4.6(7) . .
O4 Mo6 O18 Mo2 -34.9(9) . .
O16 Mo5 O19 V4 -158.7(8) . 3_775
O21 Mo5 O19 V4 99.0(9) . 3_775
O8 Mo5 O19 V4 13.4(16) . 3_775
O7 Mo5 O19 V4 -58.3(9) . 3_775
O3 Mo5 O19 V4 4.2(7) . 3_775
O2 Mo5 O19 V4 34.8(9) . 3_775
O16 Mo5 O19 Mo4 -158.7(8) . 3_775
O21 Mo5 O19 Mo4 99.0(9) . 3_775
O8 Mo5 O19 Mo4 13.4(16) . 3_775
O7 Mo5 O19 Mo4 -58.3(9) . 3_775
O3 Mo5 O19 Mo4 4.2(7) . 3_775
O2 Mo5 O19 Mo4 34.8(9) . 3_775
O17 Mo6 O20 Mo1 -158.3(8) . .
O18 Mo6 O20 Mo1 99.1(9) . .
O6 Mo6 O20 Mo1 14.4(16) . .
O5 Mo6 O20 Mo1 -58.1(9) . .
O1 Mo6 O20 Mo1 34.9(8) . .
O4 Mo6 O20 Mo1 4.5(7) . .
O16 Mo5 O21 V3 158.9(8) . 3_775
O19 Mo5 O21 V3 -98.8(9) . 3_775
O8 Mo5 O21 V3 58.5(9) . 3_775
O7 Mo5 O21 V3 -12.3(16) . 3_775
O3 Mo5 O21 V3 -34.5(9) . 3_775
O2 Mo5 O21 V3 -4.1(7) . 3_775
O16 Mo5 O21 Mo3 158.9(8) . 3_775
O19 Mo5 O21 Mo3 -98.8(9) . 3_775
O8 Mo5 O21 Mo3 58.5(9) . 3_775
O7 Mo5 O21 Mo3 -12.3(16) . 3_775
O3 Mo5 O21 Mo3 -34.5(9) . 3_775
O2 Mo5 O21 Mo3 -4.1(7) . 3_775
O13 Mo3 O22 Mo1 155.4(8) . .
O5 Mo3 O22 Mo1 53.3(9) . .
O15 Mo3 O22 Mo1 -103.5(9) 3_775 .
O21 Mo3 O22 Mo1 -31.6(15) 3_775 .
O4 Mo3 O22 Mo1 -8.7(7) . .
O2 Mo3 O22 Mo1 -40.5(9) 3_775 .
